data_2004086
loop_
_publ_author_name
'Ramnathan, A.'
'Sivakumar, K.'
'Subramanian, K.'
'Janarthanan, N.'
'Ramadas, K.'
'Fun, H.-K.'

_publ_section_title
;
 Symmetrically Substituted Thiourea Derivatives
;
_journal_issue 11
_journal_name_full 'Acta Crystallographica Section C'
_journal_page_first 2446
_journal_page_last 2450
_journal_paper_doi 10.1107/S010827019500607X
_journal_volume 51
_journal_year 1995
_chemical_formula_sum 'C7 H16 N2 S'
_chemical_formula_weight 160.28
_chemical_name_systematic
;
1,3-diisopropyl thiourea
;
_space_group_IT_number 14
_symmetry_cell_setting monoclinic
_symmetry_space_group_name_Hall '-P 2ybc'
_symmetry_space_group_name_H-M 'P 1 21/c 1'
_audit_creation_method SHELXL
_cell_angle_alpha 90.00
_cell_angle_beta 107.83(2)
_cell_angle_gamma 90.00
_cell_formula_units_Z 4
_cell_length_a 10.463(2)
_cell_length_b 9.276(2)
_cell_length_c 10.596(3)
_cell_measurement_reflns_used 25
_cell_measurement_temperature 293(2)
_cell_measurement_theta_max 25
_cell_measurement_theta_min 9
_cell_volume 979.0(4)
_computing_cell_refinement XSCANS
_computing_data_collection 'XSCANS (Siemens, 1994)'
_computing_data_reduction XSCANS
_computing_molecular_graphics 'SHELXTL/PC (Sheldrick, 1990b)'
_computing_publication_material SHELXL93
_computing_structure_refinement 'SHELXL93 (Sheldrick, 1993)'
_computing_structure_solution 'SHELXS86 (Sheldrick, 1990a)'
_diffrn_ambient_temperature 293(2)
_diffrn_measurement_device 'Siemens P4'
_diffrn_measurement_method \q/2\q
_diffrn_radiation_monochromator graphite
_diffrn_radiation_source 'fine-focus sealed tube'
_diffrn_radiation_type MoK\a
_diffrn_radiation_wavelength 0.71073
_diffrn_reflns_av_R_equivalents 0.0570
_diffrn_reflns_av_sigmaI/netI 0.0455
_diffrn_reflns_limit_h_max 13
_diffrn_reflns_limit_h_min -1
_diffrn_reflns_limit_k_max 12
_diffrn_reflns_limit_k_min -1
_diffrn_reflns_limit_l_max 13
_diffrn_reflns_limit_l_min -13
_diffrn_reflns_number 2906
_diffrn_reflns_theta_max 27.50
_diffrn_reflns_theta_min 2.04
_diffrn_standards_decay_% <3
_diffrn_standards_interval_count 100
_diffrn_standards_number 3
_exptl_absorpt_coefficient_mu 0.270
_exptl_absorpt_correction_type none
_exptl_crystal_colour colourless
_exptl_crystal_density_diffrn 1.087
_exptl_crystal_description prisms
_exptl_crystal_F_000 352
_exptl_crystal_size_max 0.58
_exptl_crystal_size_mid 0.44
_exptl_crystal_size_min 0.24
_refine_diff_density_max 0.249
_refine_diff_density_min -0.230
_refine_ls_extinction_method none
_refine_ls_goodness_of_fit_all 1.058
_refine_ls_goodness_of_fit_obs 1.131
_refine_ls_hydrogen_treatment refall
_refine_ls_matrix_type full
_refine_ls_number_parameters 155
_refine_ls_number_reflns 2231
_refine_ls_number_restraints 0
_refine_ls_restrained_S_all 1.058
_refine_ls_restrained_S_obs 1.131
_refine_ls_R_factor_all 0.0477
_refine_ls_R_factor_obs 0.0395
_refine_ls_shift/esd_max 0.000
_refine_ls_shift/esd_mean 0.000
_refine_ls_structure_factor_coef Fsqd
_refine_ls_weighting_scheme
;
calc w = 1/[\s^2^(F~o~^2^) + (0.0671P)^2^ + 0.0511P]
where P = (F~o~^2^ + 2F~c~^2^)/3
;
_refine_ls_wR_factor_all 0.1153
_refine_ls_wR_factor_obs 0.1116
_reflns_number_observed 1852
_reflns_number_total 2231
_reflns_observed_criterion >2sigma(I)
_cod_data_source_file as1179.cif
_cod_data_source_block DIPTU
_cod_depositor_comments
;
The following automatic conversions were performed:
'_symmetry_cell_setting' value 'Monoclinic' changed to 'monoclinic'
according to '/home/saulius/struct/CIF-dictionaries/cif_core.dic'
dictionary named 'cif_core.dic' version 2.4.1 from 2010-06-29.

Automatic conversion script
Id: cif_fix_enum 1527 2010-12-29 10:47:43Z saulius 

The following automatic conversions were performed:

'_symmetry_cell_setting' value 'Monoclinic' changed to 'monoclinic'
according to /home/saulius/struct/CIF-dictionaries/cif_core.dic
dictionary named 'cif_core.dic' version 2.4.1 from
2010-06-29.

'_geom_bond_publ_flag' value 'Yes' changed to 'yes'
according to /home/saulius/struct/CIF-dictionaries/cif_core.dic
dictionary named 'cif_core.dic' version 2.4.1 from 2010-06-29 (9
times).

'_geom_angle_publ_flag' value 'Yes' changed to 'yes'
according to /home/saulius/struct/CIF-dictionaries/cif_core.dic
dictionary named 'cif_core.dic' version 2.4.1 from 2010-06-29 (11
times).

'_geom_torsion_publ_flag' value 'Yes' changed to 'yes'
according to /home/saulius/struct/CIF-dictionaries/cif_core.dic
dictionary named 'cif_core.dic' version 2.4.1 from 2010-06-29 (4
times).

Automatic conversion script
Id: cif_fix_values 1715 2011-07-08 13:25:40Z adriana 
;
_cod_original_sg_symbol_H-M 'P 21/c'
_cod_database_code 2004086

loop_
_symmetry_equiv_pos_as_xyz
'x, y, z'
'-x, y+1/2, -z+1/2'
'-x, -y, -z'
'x, -y-1/2, z-1/2'

loop_
_atom_site_aniso_label
_atom_site_aniso_U_11
_atom_site_aniso_U_22
_atom_site_aniso_U_33
_atom_site_aniso_U_12
_atom_site_aniso_U_13
_atom_site_aniso_U_23
S 0.0447(2) 0.0575(3) 0.0435(2) -0.0001(2) 0.0139(2) -0.0084(2)
N1 0.0405(6) 0.0572(8) 0.0401(6) -0.0085(6) 0.0121(5) -0.0123(6)
N2 0.0410(6) 0.0658(9) 0.0447(7) -0.0074(6) 0.0138(6) -0.0147(6)
C1 0.0417(7) 0.0418(7) 0.0350(6) -0.0011(5) 0.0104(5) 0.0028(5)
C2 0.0467(8) 0.0497(9) 0.0504(8) -0.0085(7) 0.0203(6) -0.0126(7)
C3 0.0491(9) 0.0804(14) 0.0820(14) 0.0026(10) 0.0228(9) -0.0153(12)
C4 0.091(2) 0.0773(14) 0.0545(10) -0.0150(12) 0.0362(11) -0.0047(10)
C5 0.0369(7) 0.0700(11) 0.0605(10) -0.0033(7) 0.0099(7) -0.0175(9)
C6 0.068(2) 0.087(2) 0.239(6) -0.0219(15) 0.060(3) 0.001(3)
C7 0.071(2) 0.198(5) 0.085(2) 0.053(2) 0.0008(14) 0.010(2)

loop_
_atom_site_label
_atom_site_occupancy
_atom_site_fract_x
_atom_site_fract_y
_atom_site_fract_z
_atom_site_U_iso_or_equiv
_atom_site_thermal_displace_type
_atom_site_calc_flag
_atom_site_type_symbol
S 1 0.20492(4) 0.07118(5) 0.05004(4) 0.0485(2) Uani d S
N1 1 0.02277(13) 0.1589(2) 0.15831(13) 0.0460(3) Uani d N
N2 1 0.23725(13) 0.2322(2) 0.26638(14) 0.0504(3) Uani d N
C1 1 0.15254(14) 0.1604(2) 0.16667(13) 0.0398(3) Uani d C
C2 1 -0.0408(2) 0.2221(2) 0.2507(2) 0.0477(4) Uani d C
C3 1 -0.1841(2) 0.2637(3) 0.1742(3) 0.0698(6) Uani d C
C4 1 -0.0332(3) 0.1205(3) 0.3633(2) 0.0711(6) Uani d C
C5 1 0.3806(2) 0.2530(2) 0.2866(2) 0.0570(4) Uani d C
C6 1 0.4099(4) 0.4094(4) 0.2788(8) 0.128(2) Uani d C
C7 1 0.4585(4) 0.1896(8) 0.4173(4) 0.123(2) Uani d C
H1N 1 -0.0196(18) 0.1129(20) 0.1047(19) 0.042(5) Uiso d H
H2N 1 0.2101(17) 0.2667(20) 0.3186(19) 0.044(5) Uiso d H
H2 1 0.0083(17) 0.3064(20) 0.2861(17) 0.049(4) Uiso d H
H3A 1 -0.1912(25) 0.3391(33) 0.1088(29) 0.098(9) Uiso d H
H3B 1 -0.2292(23) 0.3089(27) 0.2342(24) 0.081(7) Uiso d H
H3C 1 -0.2331(22) 0.1795(28) 0.1379(23) 0.072(6) Uiso d H
H4A 1 0.0586(27) 0.0959(24) 0.4123(25) 0.073(7) Uiso d H
H4B 1 -0.0759(27) 0.1624(32) 0.4227(29) 0.100(8) Uiso d H
H4C 1 -0.0856(21) 0.0370(27) 0.3319(22) 0.067(6) Uiso d H
H5 1 0.4021(19) 0.1986(23) 0.2201(20) 0.061(5) Uiso d H
H6A 1 0.5013(37) 0.4197(35) 0.2802(35) 0.123(11) Uiso d H
H6B 1 0.3524(41) 0.4317(41) 0.1837(44) 0.145(17) Uiso d H
H6C 1 0.3891(46) 0.4573(63) 0.3261(55) 0.183(25) Uiso d H
H7A 1 0.4352(42) 0.2314(50) 0.4835(47) 0.161(17) Uiso d H
H7B 1 0.5424(39) 0.2030(39) 0.4222(34) 0.120(11) Uiso d H
H7C 1 0.4475(57) 0.0995(62) 0.4079(59) 0.204(30) Uiso d H

loop_
_atom_type_symbol
_atom_type_description
_atom_type_scat_dispersion_real
_atom_type_scat_dispersion_imag
_atom_type_scat_source
C C 0.0033 0.0016 'International Tables Vol C Tables 4.2.6.8 and 6.1.1.4'
H H 0.0000 0.0000 'International Tables Vol C Tables 4.2.6.8 and 6.1.1.4'
N N 0.0061 0.0033 'International Tables Vol C Tables 4.2.6.8 and 6.1.1.4'
S S 0.1246 0.1234 'International Tables Vol C Tables 4.2.6.8 and 6.1.1.4'

loop_
_geom_angle_atom_site_label_1
_geom_angle_atom_site_label_2
_geom_angle_atom_site_label_3
_geom_angle
_geom_angle_publ_flag
C1 N1 C2 127.82(13) yes
C1 N2 C5 125.91(14) yes
N2 C1 N1 118.35(13) yes
N2 C1 S 122.19(11) yes
N1 C1 S 119.46(11) yes
N1 C2 C4 110.8(2) yes
N1 C2 C3 108.74(14) yes
C4 C2 C3 112.7(2) yes
N2 C5 C6 109.9(2) yes
N2 C5 C7 109.1(2) yes
C6 C5 C7 111.8(4) yes

loop_
_geom_bond_atom_site_label_1
_geom_bond_atom_site_label_2
_geom_bond_distance
_geom_bond_publ_flag
S C1 1.7109(15) yes
N1 C1 1.333(2) yes
N1 C2 1.464(2) yes
N2 C1 1.331(2) yes
N2 C5 1.461(2) yes
C2 C4 1.503(3) yes
C2 C3 1.520(3) yes
C5 C6 1.490(4) yes
C5 C7 1.496(4) yes

loop_
_geom_torsion_atom_site_label_1
_geom_torsion_atom_site_label_2
_geom_torsion_atom_site_label_3
_geom_torsion_atom_site_label_4
_geom_torsion
_geom_torsion_publ_flag
C1 N1 C2 C4 -84.6(2) yes
C1 N1 C2 C3 151.0(2) yes
C1 N2 C5 C6 116.7(4) yes
C1 N2 C5 C7 -120.4(3) yes

loop_
_cod_related_entry_id
_cod_related_entry_database
_cod_related_entry_code
1 ChemSpider 2039145
